data_1505469
loop_
_publ_author_name
'Markey, Michael D.'
'Fu, Ying'
'Kelly, T. Ross'

_publ_section_title
;
 Synthesis of santiagonamine.
;
_journal_issue 17
_journal_name_full 'Organic letters'
_journal_page_first 3255
_journal_page_last 3257
_journal_paper_doi 10.1021/ol0711974
_journal_volume 9
_journal_year 2007
_chemical_formula_sum 'C16 H9 Br Cl3 N O3'
_chemical_formula_weight 449.50
_chemical_name_systematic
; 
 ? 
;
_space_group_IT_number 14
_symmetry_cell_setting monoclinic
_symmetry_space_group_name_Hall '-P 2ybc'
_symmetry_space_group_name_H-M 'P 1 21/c 1'
_atom_sites_solution_hydrogens geom
_atom_sites_solution_primary direct
_atom_sites_solution_secondary difmap
_audit_creation_method SHELXL-97
_cell_angle_alpha 90.00
_cell_angle_beta 100.812(4)
_cell_angle_gamma 90.00
_cell_formula_units_Z 4
_cell_length_a 13.344(4)
_cell_length_b 17.307(5)
_cell_length_c 7.109(2)
_cell_measurement_reflns_used 2495
_cell_measurement_temperature 193(2)
_cell_measurement_theta_max 24.88
_cell_measurement_theta_min 2.35
_cell_volume 1612.6(8)
_computing_cell_refinement 'Bruker SMART'
_computing_data_collection 'Bruker SMART'
_computing_data_reduction 'Bruker SAINT'
_computing_molecular_graphics 'Bruker SHELXTL'
_computing_publication_material 'Bruker SHELXTL'
_computing_structure_refinement 'SHELXL-97 (Sheldrick, 1997)'
_computing_structure_solution 'SHELXS-97 (Sheldrick, 1990)'
_diffrn_ambient_temperature 193(2)
_diffrn_measured_fraction_theta_full 0.995
_diffrn_measured_fraction_theta_max 0.995
_diffrn_measurement_device_type 'CCD area detector'
_diffrn_measurement_method 'phi and omega scans'
_diffrn_radiation_monochromator graphite
_diffrn_radiation_source 'normal-focus sealed tube'
_diffrn_radiation_type MoK\a
_diffrn_radiation_wavelength 0.71073
_diffrn_reflns_av_R_equivalents 0.0474
_diffrn_reflns_av_sigmaI/netI 0.0600
_diffrn_reflns_limit_h_max 14
_diffrn_reflns_limit_h_min -17
_diffrn_reflns_limit_k_max 17
_diffrn_reflns_limit_k_min -23
_diffrn_reflns_limit_l_max 9
_diffrn_reflns_limit_l_min -9
_diffrn_reflns_number 11548
_diffrn_reflns_theta_full 28.39
_diffrn_reflns_theta_max 28.39
_diffrn_reflns_theta_min 1.55
_exptl_absorpt_coefficient_mu 3.061
_exptl_absorpt_correction_T_max 0.9700
_exptl_absorpt_correction_T_min 0.7102
_exptl_absorpt_correction_type empirical
_exptl_absorpt_process_details SADABS
_exptl_crystal_colour yellow
_exptl_crystal_density_diffrn 1.851
_exptl_crystal_density_meas 0
_exptl_crystal_density_method 'not measured'
_exptl_crystal_description block
_exptl_crystal_F_000 888
_exptl_crystal_size_max 0.12
_exptl_crystal_size_mid 0.05
_exptl_crystal_size_min 0.01
_refine_diff_density_max 0.956
_refine_diff_density_min -0.692
_refine_diff_density_rms 0.104
_refine_ls_extinction_method none
_refine_ls_goodness_of_fit_ref 1.009
_refine_ls_hydrogen_treatment constr
_refine_ls_matrix_type full
_refine_ls_number_parameters 218
_refine_ls_number_reflns 4032
_refine_ls_number_restraints 0
_refine_ls_restrained_S_all 1.009
_refine_ls_R_factor_all 0.0851
_refine_ls_R_factor_gt 0.0461
_refine_ls_shift/su_max 0.005
_refine_ls_shift/su_mean 0.001
_refine_ls_structure_factor_coef Fsqd
_refine_ls_weighting_details 'calc w=1/[\s^2^(Fo^2^)+(0.0625P)^2^+0.5169P] where P=(Fo^2^+2Fc^2^)/3'
_refine_ls_weighting_scheme calc
_refine_ls_wR_factor_gt 0.1072
_refine_ls_wR_factor_ref 0.1229
_reflns_number_gt 2653
_reflns_number_total 4032
_reflns_threshold_expression >2sigma(I)
_cod_data_source_file ol0711974-file003.cif
_cod_data_source_block mm01sn
_cod_depositor_comments
;
The following automatic conversions were performed:

'_symmetry_cell_setting' value 'Monoclinic' changed to 'monoclinic'
according to /home/saulius/struct/CIF-dictionaries/cif_core.dic
dictionary named 'cif_core.dic' version 2.4.1 from 2010-06-29.

Automatic conversion script
Id: cif_fix_values 1715 2011-07-08 13:25:40Z adriana 
;
_cod_original_cell_volume 1612.8(8)
_cod_original_sg_symbol_H-M P2(1)/c
_cod_database_code 1505469

loop_
_symmetry_equiv_pos_as_xyz
'x, y, z'
'-x, y+1/2, -z+1/2'
'-x, -y, -z'
'x, -y-1/2, z-1/2'

loop_
_atom_site_label
_atom_site_type_symbol
_atom_site_fract_x
_atom_site_fract_y
_atom_site_fract_z
_atom_site_U_iso_or_equiv
_atom_site_adp_type
_atom_site_occupancy
_atom_site_symmetry_multiplicity
_atom_site_calc_flag
_atom_site_refinement_flags
Br1 Br 0.34241(3) 0.15485(3) 0.61142(5) 0.04004(15) Uani 1 1 d .
Cl2 Cl 0.45270(8) 0.60473(7) 0.48005(15) 0.0526(3) Uani 1 1 d .
Cl3 Cl 0.44614(8) 0.70402(8) 0.15686(18) 0.0590(3) Uani 1 1 d .
O2 O 0.00954(16) 0.38258(14) 0.6779(3) 0.0257(5) Uani 1 1 d .
Cl1 Cl 0.39521(13) 0.54355(9) 0.1032(2) 0.0921(6) Uani 1 1 d .
C13 C 0.0631(2) 0.2503(2) 0.6649(4) 0.0227(7) Uani 1 1 d .
N1 N -0.2047(2) 0.26139(19) 0.7285(4) 0.0296(7) Uani 1 1 d .
O3 O 0.19085(17) 0.43269(15) 0.6368(4) 0.0333(6) Uani 1 1 d .
C2 C 0.1780(2) 0.3558(2) 0.6382(5) 0.0256(7) Uani 1 1 d .
C8 C -0.0591(3) 0.1461(2) 0.6936(5) 0.0277(8) Uani 1 1 d .
O1 O -0.14406(18) 0.41499(15) 0.7202(4) 0.0350(6) Uani 1 1 d .
C11 C -0.1108(2) 0.2800(2) 0.7057(4) 0.0240(7) Uani 1 1 d .
C12 C -0.0362(2) 0.2251(2) 0.6874(4) 0.0243(7) Uani 1 1 d .
C5 C 0.1378(2) 0.1945(2) 0.6472(4) 0.0253(7) Uani 1 1 d .
C14 C 0.0828(2) 0.3283(2) 0.6599(4) 0.0246(7) Uani 1 1 d .
C15 C -0.0871(2) 0.3633(2) 0.7018(4) 0.0268(8) Uani 1 1 d .
C4 C 0.2334(2) 0.2235(2) 0.6266(4) 0.0268(8) Uani 1 1 d .
C3 C 0.2528(2) 0.3008(2) 0.6210(5) 0.0283(8) Uani 1 1 d .
H3 H 0.3184 0.3177 0.6051 0.034 Uiso 1 1 calc R
C10 C -0.2259(3) 0.1860(2) 0.7322(5) 0.0349(9) Uani 1 1 d .
H10 H -0.2927 0.1717 0.7471 0.042 Uiso 1 1 calc R
C6 C 0.1116(3) 0.1146(2) 0.6548(5) 0.0307(8) Uani 1 1 d .
H6 H 0.1619 0.0769 0.6432 0.037 Uiso 1 1 calc R
C1 C 0.2849(3) 0.4614(3) 0.5941(6) 0.0404(10) Uani 1 1 d .
H1A H 0.3413 0.4473 0.6977 0.061 Uiso 1 1 calc R
H1B H 0.2813 0.5178 0.5817 0.061 Uiso 1 1 calc R
H1C H 0.2965 0.4387 0.4736 0.061 Uiso 1 1 calc R
C7 C 0.0185(3) 0.0903(2) 0.6778(5) 0.0324(8) Uani 1 1 d .
H7 H 0.0044 0.0366 0.6835 0.039 Uiso 1 1 calc R
C9 C -0.1586(3) 0.1277(2) 0.7160(5) 0.0340(8) Uani 1 1 d .
H9 H -0.1791 0.0753 0.7200 0.041 Uiso 1 1 calc R
C1S C 0.3901(3) 0.6244(2) 0.2454(6) 0.0375(9) Uani 1 1 d .
H1S H 0.3170 0.6367 0.2469 0.045 Uiso 1 1 calc R

loop_
_atom_site_aniso_label
_atom_site_aniso_U_11
_atom_site_aniso_U_22
_atom_site_aniso_U_33
_atom_site_aniso_U_23
_atom_site_aniso_U_13
_atom_site_aniso_U_12
Br1 0.0279(2) 0.0546(3) 0.0368(2) 0.00175(19) 0.00431(14) 0.01483(18)
Cl2 0.0452(6) 0.0638(8) 0.0477(6) 0.0068(5) 0.0058(5) 0.0045(5)
Cl3 0.0462(6) 0.0653(8) 0.0689(8) 0.0163(6) 0.0197(5) -0.0111(6)
O2 0.0193(11) 0.0295(14) 0.0291(12) -0.0003(10) 0.0065(9) 0.0006(10)
Cl1 0.1130(13) 0.0600(10) 0.0871(11) -0.0354(8) -0.0231(9) 0.0271(9)
C13 0.0224(15) 0.031(2) 0.0140(14) 0.0004(13) 0.0030(12) 0.0001(14)
N1 0.0220(14) 0.041(2) 0.0259(15) -0.0004(13) 0.0048(11) -0.0022(13)
O3 0.0252(12) 0.0353(16) 0.0426(14) -0.0017(12) 0.0146(11) -0.0053(11)
C2 0.0258(16) 0.030(2) 0.0206(16) 0.0005(14) 0.0043(12) -0.0005(15)
C8 0.0269(16) 0.033(2) 0.0210(16) 0.0018(15) -0.0001(13) -0.0025(15)
O1 0.0254(12) 0.0324(15) 0.0489(16) -0.0004(12) 0.0116(11) 0.0073(11)
C11 0.0189(15) 0.035(2) 0.0177(15) 0.0008(14) 0.0024(12) 0.0009(14)
C12 0.0258(16) 0.033(2) 0.0132(14) 0.0015(13) 0.0004(12) -0.0001(15)
C5 0.0247(16) 0.036(2) 0.0147(15) 0.0001(13) 0.0013(12) 0.0029(15)
C14 0.0217(15) 0.036(2) 0.0162(15) -0.0010(13) 0.0031(12) 0.0045(14)
C15 0.0198(15) 0.040(2) 0.0200(16) 0.0023(15) 0.0031(12) -0.0013(15)
C4 0.0251(16) 0.037(2) 0.0176(16) 0.0014(14) 0.0023(12) 0.0082(15)
C3 0.0182(15) 0.046(2) 0.0208(16) 0.0002(15) 0.0034(12) 0.0007(15)
C10 0.0245(17) 0.044(2) 0.036(2) 0.0032(18) 0.0057(15) -0.0073(17)
C6 0.0305(18) 0.036(2) 0.0233(17) -0.0027(15) -0.0002(14) 0.0065(16)
C1 0.0302(19) 0.048(3) 0.048(2) -0.0042(19) 0.0189(17) -0.0110(18)
C7 0.0364(19) 0.029(2) 0.0293(18) 0.0028(15) 0.0005(15) 0.0022(16)
C9 0.0330(19) 0.036(2) 0.033(2) 0.0031(16) 0.0046(15) -0.0064(17)
C1S 0.0240(17) 0.037(2) 0.050(2) -0.0030(18) 0.0046(16) -0.0012(16)

loop_
_atom_type_symbol
_atom_type_description
_atom_type_scat_dispersion_real
_atom_type_scat_dispersion_imag
_atom_type_scat_source
C C 0.0033 0.0016 'International Tables Vol C Tables 4.2.6.8 and 6.1.1.4'
H H 0.0000 0.0000 'International Tables Vol C Tables 4.2.6.8 and 6.1.1.4'
N N 0.0061 0.0033 'International Tables Vol C Tables 4.2.6.8 and 6.1.1.4'
O O 0.0106 0.0060 'International Tables Vol C Tables 4.2.6.8 and 6.1.1.4'
Cl Cl 0.1484 0.1585 'International Tables Vol C Tables 4.2.6.8 and 6.1.1.4'
Br Br -0.2901 2.4595 'International Tables Vol C Tables 4.2.6.8 and 6.1.1.4'

loop_
_geom_angle_atom_site_label_1
_geom_angle_atom_site_label_2
_geom_angle_atom_site_label_3
_geom_angle
C15 O2 C14 123.0(3)
C14 C13 C5 121.8(3)
C14 C13 C12 119.1(3)
C5 C13 C12 119.1(3)
C11 N1 C10 116.4(3)
C2 O3 C1 117.6(3)
O3 C2 C14 117.4(3)
O3 C2 C3 125.4(3)
C14 C2 C3 117.3(3)
C9 C8 C12 116.1(3)
C9 C8 C7 124.7(4)
C12 C8 C7 119.3(3)
N1 C11 C12 123.3(3)
N1 C11 C15 116.6(3)
C12 C11 C15 120.1(3)
C11 C12 C8 119.7(3)
C11 C12 C13 119.5(3)
C8 C12 C13 120.8(3)
C4 C5 C13 115.9(3)
C4 C5 C6 125.6(3)
C13 C5 C6 118.4(3)
O2 C14 C13 121.5(3)
O2 C14 C2 117.1(3)
C13 C14 C2 121.4(3)
O1 C15 O2 117.5(3)
O1 C15 C11 125.8(3)
O2 C15 C11 116.7(3)
C3 C4 C5 122.3(3)
C3 C4 Br1 117.4(2)
C5 C4 Br1 120.3(3)
C4 C3 C2 121.4(3)
C4 C3 H3 119.3
C2 C3 H3 119.3
N1 C10 C9 125.0(3)
N1 C10 H10 117.5
C9 C10 H10 117.5
C7 C6 C5 122.9(3)
C7 C6 H6 118.6
C5 C6 H6 118.6
O3 C1 H1A 109.5
O3 C1 H1B 109.5
H1A C1 H1B 109.5
O3 C1 H1C 109.5
H1A C1 H1C 109.5
H1B C1 H1C 109.5
C6 C7 C8 119.6(4)
C6 C7 H7 120.2
C8 C7 H7 120.2
C10 C9 C8 119.5(4)
C10 C9 H9 120.2
C8 C9 H9 120.2
Cl1 C1S Cl3 111.2(2)
Cl1 C1S Cl2 109.5(2)
Cl3 C1S Cl2 109.7(2)
Cl1 C1S H1S 108.8
Cl3 C1S H1S 108.8
Cl2 C1S H1S 108.8

loop_
_geom_bond_atom_site_label_1
_geom_bond_atom_site_label_2
_geom_bond_distance
Br1 C4 1.897(3)
Cl2 C1S 1.753(4)
Cl3 C1S 1.741(4)
O2 C15 1.373(4)
O2 C14 1.379(4)
Cl1 C1S 1.735(4)
C13 C14 1.378(5)
C13 C5 1.411(5)
C13 C12 1.432(4)
N1 C11 1.333(4)
N1 C10 1.337(5)
O3 C2 1.343(4)
O3 C1 1.435(4)
C2 C14 1.391(5)
C2 C3 1.400(5)
C8 C9 1.403(5)
C8 C12 1.404(5)
C8 C7 1.435(5)
O1 C15 1.197(4)
C11 C12 1.400(5)
C11 C15 1.477(5)
C5 C4 1.403(5)
C5 C6 1.431(5)
C4 C3 1.365(5)
C3 H3 0.9500
C10 C9 1.369(5)
C10 H10 0.9500
C6 C7 1.351(5)
C6 H6 0.9500
C1 H1A 0.9800
C1 H1B 0.9800
C1 H1C 0.9800
C7 H7 0.9500
C9 H9 0.9500
C1S H1S 1.0000

loop_
_geom_torsion_atom_site_label_1
_geom_torsion_atom_site_label_2
_geom_torsion_atom_site_label_3
_geom_torsion_atom_site_label_4
_geom_torsion
C1 O3 C2 C14 -173.5(3)
C1 O3 C2 C3 7.0(5)
C10 N1 C11 C12 -0.4(5)
C10 N1 C11 C15 -179.9(3)
N1 C11 C12 C8 -0.3(5)
C15 C11 C12 C8 179.2(3)
N1 C11 C12 C13 -179.5(3)
C15 C11 C12 C13 0.0(4)
C9 C8 C12 C11 0.8(4)
C7 C8 C12 C11 -179.0(3)
C9 C8 C12 C13 -180.0(3)
C7 C8 C12 C13 0.2(5)
C14 C13 C12 C11 -0.6(4)
C5 C13 C12 C11 179.8(3)
C14 C13 C12 C8 -179.8(3)
C5 C13 C12 C8 0.6(4)
C14 C13 C5 C4 0.7(4)
C12 C13 C5 C4 -179.7(3)
C14 C13 C5 C6 179.7(3)
C12 C13 C5 C6 -0.8(4)
C15 O2 C14 C13 0.0(4)
C15 O2 C14 C2 -179.4(3)
C5 C13 C14 O2 -179.8(3)
C12 C13 C14 O2 0.6(4)
C5 C13 C14 C2 -0.4(5)
C12 C13 C14 C2 -180.0(3)
O3 C2 C14 O2 0.1(4)
C3 C2 C14 O2 179.6(3)
O3 C2 C14 C13 -179.4(3)
C3 C2 C14 C13 0.2(5)
C14 O2 C15 O1 178.4(3)
C14 O2 C15 C11 -0.6(4)
N1 C11 C15 O1 1.2(5)
C12 C11 C15 O1 -178.3(3)
N1 C11 C15 O2 -179.8(3)
C12 C11 C15 O2 0.6(4)
C13 C5 C4 C3 -0.9(4)
C6 C5 C4 C3 -179.8(3)
C13 C5 C4 Br1 177.5(2)
C6 C5 C4 Br1 -1.3(4)
C5 C4 C3 C2 0.8(5)
Br1 C4 C3 C2 -177.7(2)
O3 C2 C3 C4 179.1(3)
C14 C2 C3 C4 -0.4(5)
C11 N1 C10 C9 0.5(5)
C4 C5 C6 C7 179.0(3)
C13 C5 C6 C7 0.1(5)
C5 C6 C7 C8 0.7(5)
C9 C8 C7 C6 179.4(3)
C12 C8 C7 C6 -0.8(5)
N1 C10 C9 C8 0.0(6)
C12 C8 C9 C10 -0.7(5)
C7 C8 C9 C10 179.1(3)

loop_
_cod_related_entry_id
_cod_related_entry_database
_cod_related_entry_code
1 ChemSpider 30651611
